data_2235712
loop_
_publ_author_name
'Ioannou, Savvas'
'Moushi, Eleni'

_publ_section_title
;
 Pentacyclo[9.3.1.1^2,6^.1^4,8^.1^9,13^]octadeca-1(2),8(9)-diene
;
_journal_coeditor_code ZJ2078
_journal_issue 7
_journal_name_full 'Acta Crystallographica Section E'
_journal_page_first o2150
_journal_paper_doi 10.1107/S1600536812026785
_journal_volume 68
_journal_year 2012
_chemical_formula_moiety 'C18 H24'
_chemical_formula_sum 'C18 H24'
_chemical_formula_weight 240.37
_chemical_name_systematic
;
Pentacyclo[9.3.1.1^2,6^.1^4,8^.1^9,13^]octadeca-1(2),8(9)-diene
;
_space_group_IT_number 64
_symmetry_cell_setting orthorhombic
_symmetry_space_group_name_Hall '-C 2ac 2ac'
_symmetry_space_group_name_H-M 'C c m b'
_atom_sites_solution_hydrogens geom
_atom_sites_solution_primary direct
_atom_sites_solution_secondary difmap
_audit_creation_method SHELXL-97
_cell_angle_alpha 90.00
_cell_angle_beta 90.00
_cell_angle_gamma 90.00
_cell_formula_units_Z 4
_cell_length_a 8.5855(6)
_cell_length_b 15.6618(10)
_cell_length_c 9.3156(6)
_cell_measurement_reflns_used 1022
_cell_measurement_temperature 100(2)
_cell_measurement_theta_max 28.8636
_cell_measurement_theta_min 3.3918
_cell_volume 1252.62(14)
_computing_cell_refinement 'CrysAlis CCD (Oxford Diffraction, 2008)'
_computing_data_collection 'CrysAlis CCD (Oxford Diffraction, 2008)'
_computing_data_reduction 'CrysAlis RED (Oxford Diffraction, 2008)'
_computing_molecular_graphics
;
DIAMOND (Brandenburg, 1999)
and Mercury (Macrae <i>et al.</i>, 2006)
;
_computing_publication_material 'WinGX (Farrugia, 1999) and publCIF (Westrip (2010)'
_computing_structure_refinement 'SHELXL97 (Sheldrick, 2008)'
_computing_structure_solution 'SHELXS97 (Sheldrick, 2008)'
_diffrn_ambient_temperature 100(2)
_diffrn_detector_area_resol_mean 10.4223
_diffrn_measured_fraction_theta_full 0.997
_diffrn_measured_fraction_theta_max 0.997
_diffrn_measurement_device_type 'Oxford Diffraction SuperNova Dual (Cu) Atlas'
_diffrn_measurement_method '\w scans'
_diffrn_radiation_monochromator mirror
_diffrn_radiation_source 'SuperNova (Mo) X-ray Source'
_diffrn_radiation_type MoK\a
_diffrn_radiation_wavelength 0.71073
_diffrn_reflns_av_R_equivalents 0.0332
_diffrn_reflns_av_sigmaI/netI 0.0283
_diffrn_reflns_limit_h_max 9
_diffrn_reflns_limit_h_min -10
_diffrn_reflns_limit_k_max 18
_diffrn_reflns_limit_k_min -19
_diffrn_reflns_limit_l_max 8
_diffrn_reflns_limit_l_min -11
_diffrn_reflns_number 2341
_diffrn_reflns_theta_full 25.99
_diffrn_reflns_theta_max 25.99
_diffrn_reflns_theta_min 3.48
_exptl_absorpt_coefficient_mu 0.071
_exptl_absorpt_correction_T_max 1.00000
_exptl_absorpt_correction_T_min 0.52997
_exptl_absorpt_correction_type multi-scan
_exptl_absorpt_process_details '(CrysAlis RED; Oxford Diffraction, 2008)'
_exptl_crystal_colour Colorless
_exptl_crystal_density_diffrn 1.275
_exptl_crystal_density_method 'not measured'
_exptl_crystal_description Polyhedral
_exptl_crystal_F_000 528
_exptl_crystal_size_max 0.15
_exptl_crystal_size_mid 0.07
_exptl_crystal_size_min 0.04
_refine_diff_density_max 0.437
_refine_diff_density_min -0.161
_refine_ls_extinction_method none
_refine_ls_goodness_of_fit_ref 1.064
_refine_ls_hydrogen_treatment mixed
_refine_ls_matrix_type full
_refine_ls_number_parameters 62
_refine_ls_number_reflns 640
_refine_ls_number_restraints 0
_refine_ls_restrained_S_all 1.064
_refine_ls_R_factor_all 0.0533
_refine_ls_R_factor_gt 0.0425
_refine_ls_shift/su_max 0.000
_refine_ls_shift/su_mean 0.000
_refine_ls_structure_factor_coef Fsqd
_refine_ls_weighting_details 'calc w=1/[\s^2^(Fo^2^)+(0.0549P)^2^+0.8624P] where P=(Fo^2^+2Fc^2^)/3'
_refine_ls_weighting_scheme calc
_refine_ls_wR_factor_gt 0.1133
_refine_ls_wR_factor_ref 0.1169
_reflns_number_gt 514
_reflns_number_total 640
_reflns_threshold_expression I>2sigma(I)
_cod_data_source_file zj2078.cif
_cod_data_source_block global
_cod_original_sg_symbol_Hall '-C 2bc 2bc'
_cod_database_code 2235712

loop_
_symmetry_equiv_pos_as_xyz
'x, y, z'
'-x+1/2, -y, z+1/2'
'x, -y+1/2, -z+1/2'
'-x, y, -z'
'x+1/2, y+1/2, z'
'-x+1, -y+1/2, z+1/2'
'x+1/2, -y+1, -z+1/2'
'-x+1/2, y+1/2, -z'
'-x, -y, -z'
'x-1/2, y, -z-1/2'
'-x, y-1/2, z-1/2'
'x, -y, z'
'-x+1/2, -y+1/2, -z'
'x, y+1/2, -z-1/2'
'-x+1/2, y, z-1/2'
'x+1/2, -y+1/2, z'

loop_
_atom_site_type_symbol
_atom_site_label
_atom_site_fract_x
_atom_site_fract_y
_atom_site_fract_z
_atom_site_U_iso_or_equiv
_atom_site_adp_type
_atom_site_calc_flag
_atom_site_refinement_flags
_atom_site_occupancy
_atom_site_symmetry_multiplicity
C C1 0.11524(14) 0.04287(9) 0.10813(13) 0.0158(4) Uani d . 1 1
C C2 0.00121(16) 0.09715(9) 0.19231(15) 0.0180(4) Uani d . 1 1
C C3 0.20910(17) 0.09726(9) 0.00491(15) 0.0178(4) Uani d . 1 1
C C4 -0.10310(16) 0.15159(9) 0.09316(15) 0.0177(4) Uani d . 1 1
C C5 0.0000 0.20830(13) 0.0000 0.0190(5) Uani d S 1 2
H H5A 0.0641 0.2446 0.0603 0.023 Uiso calc PR 0.50 1
H H5B -0.0641 0.2446 -0.0603 0.023 Uiso calc PR 0.50 1
H H2A -0.0646(17) 0.0622(11) 0.2559(18) 0.024(4) Uiso d . 1 1
H H2B 0.0618(18) 0.1376(11) 0.256(2) 0.032(4) Uiso d . 1 1
H H3A 0.2779(19) 0.1360(11) 0.0608(17) 0.028(4) Uiso d . 1 1
H H3B 0.2842(18) 0.0618(11) -0.0514(15) 0.023(4) Uiso d . 1 1
H H4 -0.1732(16) 0.1880(9) 0.1554(15) 0.012(3) Uiso d . 1 1

loop_
_atom_site_aniso_label
_atom_site_aniso_U_11
_atom_site_aniso_U_22
_atom_site_aniso_U_33
_atom_site_aniso_U_12
_atom_site_aniso_U_13
_atom_site_aniso_U_23
C1 0.0144(7) 0.0184(7) 0.0147(7) 0.0009(5) -0.0028(5) 0.0008(6)
C2 0.0205(8) 0.0174(8) 0.0161(7) 0.0012(6) 0.0007(6) -0.0008(6)
C3 0.0162(7) 0.0180(8) 0.0192(8) -0.0013(6) 0.0001(6) 0.0012(6)
C4 0.0192(7) 0.0140(7) 0.0201(7) 0.0025(5) -0.0002(6) -0.0043(6)
C5 0.0223(10) 0.0120(10) 0.0228(10) 0.000 -0.0051(8) 0.000

loop_
_atom_type_symbol
_atom_type_description
_atom_type_scat_dispersion_real
_atom_type_scat_dispersion_imag
_atom_type_scat_source
C C 0.0033 0.0016 'International Tables Vol C Tables 4.2.6.8 and 6.1.1.4'
H H 0.0000 0.0000 'International Tables Vol C Tables 4.2.6.8 and 6.1.1.4'

loop_
_geom_angle_atom_site_label_1
_geom_angle_atom_site_label_2
_geom_angle_atom_site_label_3
_geom_angle_site_symmetry_1
_geom_angle_site_symmetry_3
_geom_angle
C1 C1 C2 12 . 124.13(7)
C1 C1 C3 12 . 124.17(7)
C2 C1 C3 . . 110.88(11)
C1 C2 C4 . . 112.03(11)
C1 C2 H2A . . 111.7(10)
C4 C2 H2A . . 109.5(9)
C1 C2 H2B . . 108.7(9)
C4 C2 H2B . . 107.6(10)
H2A C2 H2B . . 107.0(15)
C1 C3 C4 . 4 111.80(11)
C1 C3 H3A . . 109.1(9)
C4 C3 H3A 4 . 108.9(9)
C1 C3 H3B . . 111.3(9)
C4 C3 H3B 4 . 112.1(9)
H3A C3 H3B . . 103.3(13)
C5 C4 C2 . . 109.00(11)
C5 C4 C3 . 4 109.04(11)
C2 C4 C3 . 4 113.04(11)
C5 C4 H4 . . 110.1(8)
C2 C4 H4 . . 108.3(8)
C3 C4 H4 4 . 107.4(8)
C4 C5 C4 . 4 108.75(15)
C4 C5 H5A . . 109.9
C4 C5 H5A 4 . 109.9
C4 C5 H5B . . 109.9
C4 C5 H5B 4 . 109.9
H5A C5 H5B . . 108.3

loop_
_geom_bond_atom_site_label_1
_geom_bond_atom_site_label_2
_geom_bond_site_symmetry_2
_geom_bond_distance
C1 C1 12 1.343(3)
C1 C2 . 1.5153(18)
C1 C3 . 1.5164(18)
C2 C4 . 1.5434(18)
C2 H2A . 0.984(17)
C2 H2B . 1.009(18)
C3 C4 4 1.5450(19)
C3 H3A . 0.994(17)
C3 H3B . 1.000(16)
C4 C5 . 1.5250(17)
C4 C3 4 1.5450(19)
C4 H4 . 1.012(14)
C5 C4 4 1.5250(17)
C5 H5A . 0.9700
C5 H5B . 0.9700
